data_7214961
loop_
_publ_author_name
'Gao, Jia-Zhen'
'Yang, Jin'
'Liu, Ying-Ying'
'Ma, Jian-Fang'

_publ_section_title
;
 Ten new coordination polymers based on
 3-carboxy-1-(4&#x2032;-carboxybenzyl)-2-oxidopyridinium and different
 N-donor ligands: syntheses, structures, and photoluminescent properties
;
_journal_issue 23
_journal_name_full CrystEngComm
_journal_page_first 8173
_journal_paper_doi 10.1039/c2ce25953b
_journal_volume 14
_journal_year 2012
_chemical_formula_moiety 'C19 H22 N3 Ni O8'
_chemical_formula_sum 'C19 H22 N3 Ni O8'
_chemical_formula_weight 479.11
_chemical_name_systematic
;
?
;
_space_group_IT_number 2
_symmetry_cell_setting triclinic
_symmetry_space_group_name_Hall '-P 1'
_symmetry_space_group_name_H-M 'P -1'
_atom_sites_solution_hydrogens geom
_atom_sites_solution_primary direct
_atom_sites_solution_secondary difmap
_audit_creation_method SHELXL-97
_cell_angle_alpha 68.259(5)
_cell_angle_beta 85.928(4)
_cell_angle_gamma 86.388(4)
_cell_formula_units_Z 2
_cell_length_a 9.6198(5)
_cell_length_b 10.3436(6)
_cell_length_c 10.9062(6)
_cell_measurement_reflns_used 2564
_cell_measurement_temperature 293(2)
_cell_measurement_theta_max 29.3294
_cell_measurement_theta_min 2.9366
_cell_volume 1004.68(10)
_computing_cell_refinement CrysAlis
_computing_data_collection 'CrysAlis (Oxford Diffraction, 2006)'
_computing_data_reduction CrysAlis
_computing_structure_refinement 'SHELXL-97 (Sheldrick, 2008)'
_computing_structure_solution 'SHELXL-97 (Sheldrick, 2008)'
_diffrn_ambient_temperature 293(2)
_diffrn_detector_area_resol_mean 10.0
_diffrn_measured_fraction_theta_full 0.993
_diffrn_measured_fraction_theta_max 0.993
_diffrn_measurement_device_type 'Oxford Diffraction Gemini R Ultra'
_diffrn_measurement_method '\w scan'
_diffrn_radiation_monochromator graphite
_diffrn_radiation_source 'fine-focus sealed tube'
_diffrn_radiation_type MoK\a
_diffrn_radiation_wavelength 0.71073
_diffrn_reflns_av_R_equivalents 0.0268
_diffrn_reflns_av_sigmaI/netI 0.0494
_diffrn_reflns_limit_h_max 11
_diffrn_reflns_limit_h_min -11
_diffrn_reflns_limit_k_max 12
_diffrn_reflns_limit_k_min -12
_diffrn_reflns_limit_l_max 12
_diffrn_reflns_limit_l_min -10
_diffrn_reflns_number 6286
_diffrn_reflns_theta_full 25.02
_diffrn_reflns_theta_max 25.02
_diffrn_reflns_theta_min 2.94
_exptl_absorpt_coefficient_mu 1.019
_exptl_absorpt_correction_T_max 0.8961
_exptl_absorpt_correction_T_min 0.7362
_exptl_absorpt_correction_type multi-scan
_exptl_absorpt_process_details
;
CrysAlis (Oxford Diffraction, 2006)
;
_exptl_crystal_colour Green
_exptl_crystal_density_diffrn 1.584
_exptl_crystal_density_method 'not measured'
_exptl_crystal_description block
_exptl_crystal_F_000 498
_exptl_crystal_size_max 0.32
_exptl_crystal_size_mid 0.14
_exptl_crystal_size_min 0.11
_refine_diff_density_max 0.653
_refine_diff_density_min -0.566
_refine_diff_density_rms 0.072
_refine_ls_extinction_method none
_refine_ls_goodness_of_fit_ref 1.033
_refine_ls_hydrogen_treatment constr
_refine_ls_matrix_type full
_refine_ls_number_parameters 283
_refine_ls_number_reflns 3531
_refine_ls_number_restraints 0
_refine_ls_restrained_S_all 1.033
_refine_ls_R_factor_all 0.0635
_refine_ls_R_factor_gt 0.0459
_refine_ls_shift/su_max 0.000
_refine_ls_shift/su_mean 0.000
_refine_ls_structure_factor_coef Fsqd
_refine_ls_weighting_details 'calc w=1/[\s^2^(Fo^2^)+(0.0584P)^2^+0.8681P] where P=(Fo^2^+2Fc^2^)/3'
_refine_ls_weighting_scheme calc
_refine_ls_wR_factor_gt 0.1139
_refine_ls_wR_factor_ref 0.1265
_reflns_number_gt 2716
_reflns_number_total 3531
_reflns_threshold_expression >2\s(I)
_cod_data_source_file c2ce25953b.txt
_cod_data_source_block Compound-10
_cod_depositor_comments
;
The following automatic conversions were performed:

'_symmetry_cell_setting' value 'Triclinic' changed to 'triclinic'
according to
/usr/data/users/saulius/automatic-downloads/retrospective/RSC/lib/dictionaries/cif_core.dic
dictionary named 'cif_core.dic' version 2.4.2 from 2011-04-26.

Automatic conversion script
Id: cif_fix_values 2281 2013-09-26 08:29:07Z andrius 
;
_cod_original_sg_symbol_Hall '-p 1'
_cod_original_sg_symbol_H-M p-1
_cod_database_code 7214961

loop_
_symmetry_equiv_pos_as_xyz
'x, y, z'
'-x, -y, -z'

loop_
_atom_site_label
_atom_site_type_symbol
_atom_site_fract_x
_atom_site_fract_y
_atom_site_fract_z
_atom_site_U_iso_or_equiv
_atom_site_adp_type
_atom_site_occupancy
_atom_site_symmetry_multiplicity
_atom_site_calc_flag
_atom_site_refinement_flags
Ni1 Ni 1.0000 0.0000 0.5000 0.0284(2) Uani 1 2 d S
Ni2 Ni 1.0000 -0.5000 1.5000 0.0316(2) Uani 1 2 d S
C1 C 1.2133(4) -0.3987(4) 1.2765(4) 0.0427(10) Uani 1 1 d .
C2 C 1.2610(4) -0.3742(4) 1.1354(4) 0.0408(9) Uani 1 1 d .
C3 C 1.1688(4) -0.3726(4) 1.0431(4) 0.0455(10) Uani 1 1 d .
H3 H 1.0771 -0.3966 1.0705 0.055 Uiso 1 1 calc R
C4 C 1.2100(4) -0.3363(4) 0.9119(4) 0.0449(10) Uani 1 1 d .
H4 H 1.1453 -0.3339 0.8515 0.054 Uiso 1 1 calc R
C5 C 1.3473(4) -0.3031(4) 0.8681(4) 0.0353(8) Uani 1 1 d .
C6 C 1.4399(4) -0.3112(5) 0.9617(4) 0.0544(12) Uani 1 1 d .
H6 H 1.5331 -0.2937 0.9354 0.065 Uiso 1 1 calc R
C7 C 1.3990(4) -0.3442(5) 1.0927(4) 0.0560(12) Uani 1 1 d .
H7 H 1.4638 -0.3465 1.1529 0.067 Uiso 1 1 calc R
C8 C 1.3922(4) -0.2516(4) 0.7236(4) 0.0371(9) Uani 1 1 d .
H8A H 1.4851 -0.2891 0.7122 0.044 Uiso 1 1 calc R
H8B H 1.3290 -0.2831 0.6760 0.044 Uiso 1 1 calc R
C9 C 1.5075(4) -0.0334(4) 0.6779(4) 0.0432(10) Uani 1 1 d .
H9 H 1.5882 -0.0873 0.7072 0.052 Uiso 1 1 calc R
C10 C 1.5094(4) 0.1060(4) 0.6449(5) 0.0528(12) Uani 1 1 d .
H10 H 1.5908 0.1484 0.6481 0.063 Uiso 1 1 calc R
C11 C 1.3870(4) 0.1841(4) 0.6064(4) 0.0441(10) Uani 1 1 d .
H11 H 1.3855 0.2794 0.5883 0.053 Uiso 1 1 calc R
C12 C 1.2685(3) 0.1250(4) 0.5944(3) 0.0299(8) Uani 1 1 d .
C13 C 1.2686(3) -0.0218(4) 0.6215(3) 0.0280(8) Uani 1 1 d .
C14 C 1.1391(4) 0.2170(4) 0.5579(3) 0.0294(8) Uani 1 1 d .
C15 C 1.1376(4) 0.2099(4) 0.2386(4) 0.0384(9) Uani 1 1 d .
H15 H 1.1250 0.2869 0.2635 0.046 Uiso 1 1 calc R
C16 C 1.1755(4) 0.2153(4) 0.1157(4) 0.0424(10) Uani 1 1 d .
H16 H 1.1926 0.2946 0.0411 0.051 Uiso 1 1 calc R
C17 C 1.1495(4) -0.0009(4) 0.2481(4) 0.0394(9) Uani 1 1 d .
H17 H 1.1469 -0.0975 0.2787 0.047 Uiso 1 1 calc R
C18 C 1.1971(4) 0.0307(5) 0.0126(4) 0.0516(11) Uani 1 1 d .
H18A H 1.2329 -0.0652 0.0435 0.062 Uiso 1 1 calc R
H18B H 1.2634 0.0867 -0.0541 0.062 Uiso 1 1 calc R
C19 C 1.0569(4) 0.0400(5) -0.0489(4) 0.0489(10) Uani 1 1 d .
H19A H 1.0263 0.1372 -0.0875 0.059 Uiso 1 1 calc R
H19B H 1.0699 0.0043 -0.1198 0.059 Uiso 1 1 calc R
N1 N 1.3919(3) -0.0966(3) 0.6695(3) 0.0308(7) Uani 1 1 d .
N2 N 1.1200(3) 0.0729(3) 0.3228(3) 0.0352(7) Uani 1 1 d .
N3 N 1.1837(3) 0.0789(4) 0.1229(3) 0.0407(8) Uani 1 1 d .
O1 O 1.0919(3) -0.4395(3) 1.3125(3) 0.0493(7) Uani 1 1 d .
O2 O 1.2960(3) -0.3739(4) 1.3474(3) 0.0627(9) Uani 1 1 d .
O3 O 1.1709(2) -0.0889(2) 0.6088(2) 0.0340(6) Uani 1 1 d .
O4 O 1.0312(2) 0.1751(2) 0.5281(3) 0.0351(6) Uani 1 1 d .
O3W O 1.1432(2) -0.3974(2) 1.5637(3) 0.0365(6) Uani 1 1 d .
H3A H 1.0825 -0.3237 1.5410 0.055 Uiso 1 1 d R
H3B H 1.1994 -0.3866 1.4923 0.055 Uiso 1 1 d R
O5 O 1.1445(3) 0.3364(3) 0.5592(3) 0.0472(7) Uani 1 1 d .
O1W O 1.4582(7) 0.5108(9) 0.5890(8) 0.197(3) Uani 1 1 d .
O2W O 1.2357(5) 0.3744(4) -0.1966(3) 0.0895(12) Uani 1 1 d .
H2B H 1.2775 0.4204 -0.1546 0.134 Uiso 1 1 d R
H2A H 1.2961 0.3781 -0.2648 0.134 Uiso 1 1 d R

loop_
_atom_site_aniso_label
_atom_site_aniso_U_11
_atom_site_aniso_U_22
_atom_site_aniso_U_33
_atom_site_aniso_U_23
_atom_site_aniso_U_13
_atom_site_aniso_U_12
Ni1 0.0268(3) 0.0228(3) 0.0376(4) -0.0119(3) -0.0106(3) -0.0007(3)
Ni2 0.0299(4) 0.0256(4) 0.0406(4) -0.0127(3) -0.0091(3) -0.0003(3)
C1 0.040(2) 0.041(2) 0.045(2) -0.0141(19) -0.0047(19) -0.0015(19)
C2 0.036(2) 0.038(2) 0.045(2) -0.0094(19) -0.0068(18) -0.0024(17)
C3 0.032(2) 0.052(3) 0.053(3) -0.019(2) -0.0007(19) -0.0059(19)
C4 0.038(2) 0.050(3) 0.047(2) -0.016(2) -0.0112(18) -0.0072(19)
C5 0.0311(19) 0.029(2) 0.041(2) -0.0071(17) -0.0053(16) 0.0030(16)
C6 0.034(2) 0.073(3) 0.049(3) -0.013(2) -0.005(2) -0.007(2)
C7 0.037(2) 0.079(3) 0.044(2) -0.011(2) -0.0099(19) -0.012(2)
C8 0.036(2) 0.028(2) 0.047(2) -0.0148(18) -0.0065(17) 0.0063(16)
C9 0.0247(19) 0.046(2) 0.056(2) -0.014(2) -0.0102(17) 0.0034(17)
C10 0.030(2) 0.041(2) 0.084(3) -0.016(2) -0.014(2) -0.0061(18)
C11 0.036(2) 0.033(2) 0.062(3) -0.014(2) -0.0055(19) -0.0051(17)
C12 0.0277(18) 0.0284(19) 0.0334(18) -0.0110(15) -0.0032(15) 0.0000(15)
C13 0.0262(17) 0.0321(19) 0.0254(17) -0.0098(15) -0.0067(14) 0.0033(15)
C14 0.0312(19) 0.0264(19) 0.0305(18) -0.0099(15) -0.0039(15) -0.0014(15)
C15 0.036(2) 0.032(2) 0.046(2) -0.0108(18) -0.0080(17) -0.0038(17)
C16 0.036(2) 0.040(2) 0.046(2) -0.0074(19) -0.0058(18) -0.0060(18)
C17 0.033(2) 0.040(2) 0.045(2) -0.015(2) -0.0063(17) -0.0012(17)
C18 0.045(2) 0.065(3) 0.049(2) -0.027(2) 0.002(2) -0.004(2)
C19 0.049(2) 0.063(3) 0.043(2) -0.028(2) 0.0001(19) -0.009(2)
N1 0.0271(15) 0.0268(16) 0.0369(16) -0.0093(13) -0.0072(13) 0.0014(12)
N2 0.0316(16) 0.0358(18) 0.0375(17) -0.0118(15) -0.0067(14) -0.0011(14)
N3 0.0367(18) 0.047(2) 0.0380(18) -0.0146(16) -0.0041(14) -0.0051(15)
O1 0.0398(16) 0.065(2) 0.0417(16) -0.0171(15) -0.0008(13) -0.0119(14)
O2 0.0520(18) 0.090(3) 0.0573(19) -0.0373(18) 0.0015(15) -0.0257(17)
O3 0.0313(13) 0.0263(13) 0.0456(15) -0.0125(11) -0.0164(11) 0.0007(11)
O4 0.0290(13) 0.0266(13) 0.0551(16) -0.0196(12) -0.0134(12) 0.0007(11)
O3W 0.0345(13) 0.0283(13) 0.0483(15) -0.0150(12) -0.0104(12) 0.0032(11)
O5 0.0375(15) 0.0287(15) 0.084(2) -0.0278(14) -0.0244(14) 0.0051(12)
O1W 0.168(7) 0.205(8) 0.232(9) -0.098(7) -0.012(6) 0.005(6)
O2W 0.137(4) 0.081(3) 0.049(2) -0.0192(19) -0.021(2) -0.007(2)

loop_
_atom_type_symbol
_atom_type_description
_atom_type_scat_dispersion_real
_atom_type_scat_dispersion_imag
_atom_type_scat_source
C C 0.0033 0.0016 'International Tables Vol C Tables 4.2.6.8 and 6.1.1.4'
H H 0.0000 0.0000 'International Tables Vol C Tables 4.2.6.8 and 6.1.1.4'
N N 0.0061 0.0033 'International Tables Vol C Tables 4.2.6.8 and 6.1.1.4'
O O 0.0106 0.0060 'International Tables Vol C Tables 4.2.6.8 and 6.1.1.4'
Ni Ni 0.3393 1.1124 'International Tables Vol C Tables 4.2.6.8 and 6.1.1.4'

loop_
_geom_angle_atom_site_label_1
_geom_angle_atom_site_label_2
_geom_angle_atom_site_label_3
_geom_angle
_geom_angle_site_symmetry_1
_geom_angle_site_symmetry_3
O4 Ni1 O4 180.0 . 2_756
O4 Ni1 O3 88.41(9) . .
O4 Ni1 O3 91.59(9) 2_756 .
O4 Ni1 O3 91.59(9) . 2_756
O4 Ni1 O3 88.41(9) 2_756 2_756
O3 Ni1 O3 180.0 . 2_756
O4 Ni1 N2 90.54(11) . 2_756
O4 Ni1 N2 89.46(11) 2_756 2_756
O3 Ni1 N2 87.11(11) . 2_756
O3 Ni1 N2 92.89(11) 2_756 2_756
O4 Ni1 N2 89.46(11) . .
O4 Ni1 N2 90.54(11) 2_756 .
O3 Ni1 N2 92.89(11) . .
O3 Ni1 N2 87.11(11) 2_756 .
N2 Ni1 N2 180.0 2_756 .
O1 Ni2 O1 180.000(1) 2_748 .
O1 Ni2 O5 88.91(12) 2_748 2_757
O1 Ni2 O5 91.09(12) . 2_757
O1 Ni2 O5 91.09(12) 2_748 1_546
O1 Ni2 O5 88.91(12) . 1_546
O5 Ni2 O5 180.000(1) 2_757 1_546
O1 Ni2 O3W 87.00(10) 2_748 .
O1 Ni2 O3W 93.00(10) . .
O5 Ni2 O3W 96.20(10) 2_757 .
O5 Ni2 O3W 83.80(10) 1_546 .
O1 Ni2 O3W 93.00(10) 2_748 2_748
O1 Ni2 O3W 87.00(10) . 2_748
O5 Ni2 O3W 83.80(10) 2_757 2_748
O5 Ni2 O3W 96.20(10) 1_546 2_748
O3W Ni2 O3W 180.0 . 2_748
O2 C1 O1 125.1(4) . .
O2 C1 C2 117.7(3) . .
O1 C1 C2 117.1(4) . .
C3 C2 C7 118.0(4) . .
C3 C2 C1 121.6(3) . .
C7 C2 C1 120.2(4) . .
C4 C3 C2 121.4(4) . .
C4 C3 H3 119.3 . .
C2 C3 H3 119.3 . .
C3 C4 C5 120.8(4) . .
C3 C4 H4 119.6 . .
C5 C4 H4 119.6 . .
C6 C5 C4 117.4(4) . .
C6 C5 C8 120.7(3) . .
C4 C5 C8 121.8(3) . .
C7 C6 C5 122.2(4) . .
C7 C6 H6 118.9 . .
C5 C6 H6 118.9 . .
C6 C7 C2 120.1(4) . .
C6 C7 H7 119.9 . .
C2 C7 H7 119.9 . .
N1 C8 C5 109.7(3) . .
N1 C8 H8A 109.7 . .
C5 C8 H8A 109.7 . .
N1 C8 H8B 109.7 . .
C5 C8 H8B 109.7 . .
H8A C8 H8B 108.2 . .
N1 C9 C10 121.9(4) . .
N1 C9 H9 119.0 . .
C10 C9 H9 119.0 . .
C9 C10 C11 118.3(4) . .
C9 C10 H10 120.9 . .
C11 C10 H10 120.9 . .
C12 C11 C10 121.7(4) . .
C12 C11 H11 119.1 . .
C10 C11 H11 119.1 . .
C11 C12 C13 120.1(3) . .
C11 C12 C14 117.9(3) . .
C13 C12 C14 122.0(3) . .
O3 C13 N1 117.2(3) . .
O3 C13 C12 127.3(3) . .
N1 C13 C12 115.4(3) . .
O5 C14 O4 122.1(3) . .
O5 C14 C12 116.4(3) . .
O4 C14 C12 121.5(3) . .
C16 C15 N2 110.1(3) . .
C16 C15 H15 125.0 . .
N2 C15 H15 125.0 . .
C15 C16 N3 105.9(3) . .
C15 C16 H16 127.0 . .
N3 C16 H16 127.0 . .
N2 C17 N3 112.2(4) . .
N2 C17 H17 123.9 . .
N3 C17 H17 123.9 . .
N3 C18 C19 111.5(3) . .
N3 C18 H18A 109.3 . .
C19 C18 H18A 109.3 . .
N3 C18 H18B 109.3 . .
C19 C18 H18B 109.3 . .
H18A C18 H18B 108.0 . .
C19 C19 C18 113.7(4) 2_755 .
C19 C19 H19A 108.8 2_755 .
C18 C19 H19A 108.8 . .
C19 C19 H19B 108.8 2_755 .
C18 C19 H19B 108.8 . .
H19A C19 H19B 107.7 . .
C9 N1 C13 122.2(3) . .
C9 N1 C8 118.8(3) . .
C13 N1 C8 118.8(3) . .
C17 N2 C15 104.8(3) . .
C17 N2 Ni1 123.1(3) . .
C15 N2 Ni1 127.9(3) . .
C17 N3 C16 107.0(3) . .
C17 N3 C18 124.8(4) . .
C16 N3 C18 127.1(3) . .
C1 O1 Ni2 127.4(3) . .
C13 O3 Ni1 124.1(2) . .
C14 O4 Ni1 130.4(2) . .
Ni2 O3W H3A 87.1 . .
Ni2 O3W H3B 91.3 . .
H3A O3W H3B 106.1 . .
C14 O5 Ni2 129.1(2) . 1_564
H2B O2W H2A 104.1 . .

loop_
_geom_bond_atom_site_label_1
_geom_bond_atom_site_label_2
_geom_bond_distance
_geom_bond_site_symmetry_2
Ni1 O4 1.989(2) .
Ni1 O4 1.989(2) 2_756
Ni1 O3 2.058(2) .
Ni1 O3 2.058(2) 2_756
Ni1 N2 2.086(3) 2_756
Ni1 N2 2.086(3) .
Ni2 O1 2.054(3) 2_748
Ni2 O1 2.054(3) .
Ni2 O5 2.058(2) 2_757
Ni2 O5 2.058(2) 1_546
Ni2 O3W 2.091(2) .
Ni2 O3W 2.091(2) 2_748
C1 O2 1.248(5) .
C1 O1 1.253(5) .
C1 C2 1.506(6) .
C2 C3 1.383(6) .
C2 C7 1.390(6) .
C3 C4 1.374(6) .
C3 H3 0.9300 .
C4 C5 1.391(5) .
C4 H4 0.9300 .
C5 C6 1.378(5) .
C5 C8 1.505(5) .
C6 C7 1.374(6) .
C6 H6 0.9300 .
C7 H7 0.9300 .
C8 N1 1.489(4) .
C8 H8A 0.9700 .
C8 H8B 0.9700 .
C9 N1 1.350(5) .
C9 C10 1.352(6) .
C9 H9 0.9300 .
C10 C11 1.383(6) .
C10 H10 0.9300 .
C11 C12 1.363(5) .
C11 H11 0.9300 .
C12 C13 1.436(5) .
C12 C14 1.502(5) .
C13 O3 1.247(4) .
C13 N1 1.397(4) .
C14 O5 1.244(4) .
C14 O4 1.258(4) .
C15 C16 1.346(5) .
C15 N2 1.387(5) .
C15 H15 0.9300 .
C16 N3 1.381(5) .
C16 H16 0.9300 .
C17 N2 1.315(5) .
C17 N3 1.338(5) .
C17 H17 0.9300 .
C18 N3 1.458(5) .
C18 C19 1.530(6) .
C18 H18A 0.9700 .
C18 H18B 0.9700 .
C19 C19 1.522(8) 2_755
C19 H19A 0.9700 .
C19 H19B 0.9700 .
O3W H3A 0.8986 .
O3W H3B 0.8914 .
O5 Ni2 2.058(2) 1_564
O2W H2B 0.8995 .
O2W H2A 0.9008 .

loop_
_geom_hbond_atom_site_label_D
_geom_hbond_atom_site_label_H
_geom_hbond_atom_site_label_A
_geom_hbond_distance_DH
_geom_hbond_distance_HA
_geom_hbond_distance_DA
_geom_hbond_angle_DHA
_geom_hbond_site_symmetry_A
O3W H3A O4 0.90 1.78 2.674(3) 171.7 2_757
O3W H3B O2 0.89 1.74 2.629(4) 174.0 .
O2W H2A O1W 0.90 2.27 3.044(9) 143.8 1_554

loop_
_geom_torsion_atom_site_label_1
_geom_torsion_atom_site_label_2
_geom_torsion_atom_site_label_3
_geom_torsion_atom_site_label_4
_geom_torsion
_geom_torsion_site_symmetry_1
_geom_torsion_site_symmetry_4
O2 C1 C2 C3 -167.3(4) . .
O1 C1 C2 C3 11.1(6) . .
O2 C1 C2 C7 8.9(6) . .
O1 C1 C2 C7 -172.7(4) . .
C7 C2 C3 C4 -3.0(6) . .
C1 C2 C3 C4 173.3(4) . .
C2 C3 C4 C5 1.6(7) . .
C3 C4 C5 C6 1.4(6) . .
C3 C4 C5 C8 -174.8(4) . .
C4 C5 C6 C7 -3.0(7) . .
C8 C5 C6 C7 173.3(4) . .
C5 C6 C7 C2 1.6(8) . .
C3 C2 C7 C6 1.4(7) . .
C1 C2 C7 C6 -174.9(4) . .
C6 C5 C8 N1 -79.9(4) . .
C4 C5 C8 N1 96.2(4) . .
N1 C9 C10 C11 2.5(7) . .
C9 C10 C11 C12 -3.6(7) . .
C10 C11 C12 C13 -0.2(6) . .
C10 C11 C12 C14 177.3(4) . .
C11 C12 C13 O3 -176.4(4) . .
C14 C12 C13 O3 6.3(5) . .
C11 C12 C13 N1 4.8(5) . .
C14 C12 C13 N1 -172.5(3) . .
C11 C12 C14 O5 -9.6(5) . .
C13 C12 C14 O5 167.8(3) . .
C11 C12 C14 O4 170.5(3) . .
C13 C12 C14 O4 -12.0(5) . .
N2 C15 C16 N3 -0.7(4) . .
N3 C18 C19 C19 -56.8(6) . 2_755
C10 C9 N1 C13 2.5(6) . .
C10 C9 N1 C8 -172.2(4) . .
O3 C13 N1 C9 175.0(3) . .
C12 C13 N1 C9 -6.0(5) . .
O3 C13 N1 C8 -10.2(4) . .
C12 C13 N1 C8 168.7(3) . .
C5 C8 N1 C9 87.4(4) . .
C5 C8 N1 C13 -87.5(4) . .
N3 C17 N2 C15 -0.3(4) . .
N3 C17 N2 Ni1 158.4(2) . .
C16 C15 N2 C17 0.7(4) . .
C16 C15 N2 Ni1 -156.6(3) . .
O4 Ni1 N2 C17 177.1(3) . .
O4 Ni1 N2 C17 -2.9(3) 2_756 .
O3 Ni1 N2 C17 88.7(3) . .
O3 Ni1 N2 C17 -91.3(3) 2_756 .
N2 Ni1 N2 C17 -40(100) 2_756 .
O4 Ni1 N2 C15 -29.4(3) . .
O4 Ni1 N2 C15 150.6(3) 2_756 .
O3 Ni1 N2 C15 -117.7(3) . .
O3 Ni1 N2 C15 62.3(3) 2_756 .
N2 Ni1 N2 C15 113(100) 2_756 .
N2 C17 N3 C16 -0.1(4) . .
N2 C17 N3 C18 -168.5(3) . .
C15 C16 N3 C17 0.5(4) . .
C15 C16 N3 C18 168.5(3) . .
C19 C18 N3 C17 87.0(5) . .
C19 C18 N3 C16 -79.0(5) . .
O2 C1 O1 Ni2 -7.8(6) . .
C2 C1 O1 Ni2 173.9(3) . .
O1 Ni2 O1 C1 -127(100) 2_748 .
O5 Ni2 O1 C1 116.1(4) 2_757 .
O5 Ni2 O1 C1 -63.9(4) 1_546 .
O3W Ni2 O1 C1 19.8(4) . .
O3W Ni2 O1 C1 -160.2(4) 2_748 .
N1 C13 O3 Ni1 -164.4(2) . .
C12 C13 O3 Ni1 16.8(5) . .
O4 Ni1 O3 C13 -25.1(3) . .
O4 Ni1 O3 C13 154.9(3) 2_756 .
O3 Ni1 O3 C13 26(100) 2_756 .
N2 Ni1 O3 C13 -115.8(3) 2_756 .
N2 Ni1 O3 C13 64.2(3) . .
O5 C14 O4 Ni1 172.8(3) . .
C12 C14 O4 Ni1 -7.3(5) . .
O4 Ni1 O4 C14 -78(100) 2_756 .
O3 Ni1 O4 C14 21.1(3) . .
O3 Ni1 O4 C14 -158.9(3) 2_756 .
N2 Ni1 O4 C14 108.2(3) 2_756 .
N2 Ni1 O4 C14 -71.8(3) . .
O4 C14 O5 Ni2 -6.5(5) . 1_564
C12 C14 O5 Ni2 173.7(2) . 1_564
